data_1544775
loop_
_publ_author_name
'Tang, Xiaojuan'
'Zheng, Chao'
'Chen, Yizhao'
'Zhao, Zujin'
'Qin, Anjun'
'Hu, Rongrong'
'Tang, Ben Zhong'

_publ_section_title
;
 Multicomponent Tandem Polymerizations of Aromatic Diynes, Terephthaloyl
 Chloride, and Hydrazines toward Functional Conjugated Polypyrazoles
;
_journal_name_full Macromolecules
_journal_paper_doi 10.1021/acs.macromol.6b02192
_journal_year 2016
_chemical_formula_moiety 'C44 H36 N4 Si'
_chemical_formula_sum 'C44 H36 N4 Si'
_chemical_formula_weight 648.86
_chemical_name_systematic
;
 ? 
;
_space_group_crystal_system monoclinic
_space_group_IT_number 14
_space_group_name_Hall '-P 2ybc'
_space_group_name_H-M_alt 'P 1 21/c 1'
_symmetry_space_group_name_Hall '-P 2ybc'
_symmetry_space_group_name_H-M 'P 1 21/c 1'
_atom_sites_solution_hydrogens geom
_atom_sites_solution_primary direct
_atom_sites_solution_secondary difmap
_audit_creation_date 2016-05-26
_audit_creation_method
;
Olex2 1.2
(compiled 2014.03.20 svn.r2914 for OlexSys, GUI svn.r4816)
;
_cell_angle_alpha 90.00
_cell_angle_beta 127.163(4)
_cell_angle_gamma 90.00
_cell_formula_units_Z 4
_cell_length_a 24.4344(14)
_cell_length_b 6.2075(5)
_cell_length_c 30.306(2)
_cell_measurement_reflns_used 3274
_cell_measurement_temperature 170
_cell_measurement_theta_max 29.4585
_cell_measurement_theta_min 3.2753
_cell_volume 3663.2(5)
_computing_cell_refinement
;
CrysAlisPro, Agilent Technologies,
Version 1.171.35.11 (release 16-05-2011 CrysAlis171 .NET)
(compiled May 16 2011,17:55:39)
;
_computing_data_collection
;
CrysAlisPro, Agilent Technologies,
Version 1.171.35.11 (release 16-05-2011 CrysAlis171 .NET)
(compiled May 16 2011,17:55:39)
;
_computing_data_reduction
;
CrysAlisPro, Agilent Technologies,
Version 1.171.35.11 (release 16-05-2011 CrysAlis171 .NET)
(compiled May 16 2011,17:55:39)
;
_computing_molecular_graphics 'Olex2 (Dolomanov et al., 2009)'
_computing_publication_material 'Olex2 (Dolomanov et al., 2009)'
_computing_structure_refinement 'ShelXL (Sheldrick, 2008)'
_computing_structure_solution 'ShelXS (Sheldrick, 2008)'
_diffrn_ambient_temperature 170
_diffrn_detector_area_resol_mean 10.3592
_diffrn_measured_fraction_theta_full 0.996
_diffrn_measured_fraction_theta_max 0.996
_diffrn_measurement_device_type 'Xcalibur, Atlas, Gemini ultra'
_diffrn_measurement_method '\w scans'
_diffrn_orient_matrix_UB_11 0.0232710000
_diffrn_orient_matrix_UB_12 0.0341364000
_diffrn_orient_matrix_UB_13 0.0213987000
_diffrn_orient_matrix_UB_21 -0.0108551000
_diffrn_orient_matrix_UB_22 0.1064129000
_diffrn_orient_matrix_UB_23 -0.0024333000
_diffrn_orient_matrix_UB_31 -0.0153748000
_diffrn_orient_matrix_UB_32 -0.0235670000
_diffrn_orient_matrix_UB_33 0.0200181000
_diffrn_radiation_monochromator graphite
_diffrn_radiation_type MoK\a
_diffrn_radiation_wavelength 0.71073
_diffrn_reflns_av_R_equivalents 0.0334
_diffrn_reflns_av_unetI/netI 0.0497
_diffrn_reflns_limit_h_max 26
_diffrn_reflns_limit_h_min -29
_diffrn_reflns_limit_k_max 6
_diffrn_reflns_limit_k_min -7
_diffrn_reflns_limit_l_max 36
_diffrn_reflns_limit_l_min -29
_diffrn_reflns_number 13901
_diffrn_reflns_theta_full 25.35
_diffrn_reflns_theta_max 25.35
_diffrn_reflns_theta_min 3.39
_diffrn_source 'Enhance (Mo) X-ray Source'
_exptl_absorpt_coefficient_mu 0.100
_exptl_absorpt_correction_T_max 1.00000
_exptl_absorpt_correction_T_min 0.94672
_exptl_absorpt_correction_type multi-scan
_exptl_absorpt_process_details
;
CrysAlisPro, Agilent Technologies,
Version 1.171.35.11 (release 16-05-2011 CrysAlis171 .NET)
(compiled May 16 2011,17:55:39)
Empirical absorption correction using spherical harmonics,
 implemented in SCALE3 ABSPACK scaling algorithm.
;
_exptl_crystal_colour colourless
_exptl_crystal_colour_primary colourless
_exptl_crystal_density_diffrn 1.177
_exptl_crystal_density_method 'not measured'
_exptl_crystal_description needle
_exptl_crystal_F_000 1368
_exptl_crystal_size_max 0.49
_exptl_crystal_size_mid 0.3
_exptl_crystal_size_min 0.2
_platon_squeeze_details
;
;
_refine_diff_density_max 0.245
_refine_diff_density_min -0.316
_refine_diff_density_rms 0.050
_refine_ls_extinction_method none
_refine_ls_goodness_of_fit_ref 1.053
_refine_ls_hydrogen_treatment constr
_refine_ls_matrix_type full
_refine_ls_number_parameters 444
_refine_ls_number_reflns 6688
_refine_ls_number_restraints 0
_refine_ls_restrained_S_all 1.053
_refine_ls_R_factor_all 0.0778
_refine_ls_R_factor_gt 0.0550
_refine_ls_shift/su_max 0.000
_refine_ls_shift/su_mean 0.000
_refine_ls_structure_factor_coef Fsqd
_refine_ls_weighting_details 'calc w=1/[\s^2^(Fo^2^)+(0.0872P)^2^+0.0841P] where P=(Fo^2^+2Fc^2^)/3'
_refine_ls_weighting_scheme calc
_refine_ls_wR_factor_gt 0.1429
_refine_ls_wR_factor_ref 0.1572
_reflns_number_gt 4902
_reflns_number_total 6688
_reflns_threshold_expression >2sigma(I)
_cod_data_source_file ma6b02192_si_002.cif
_cod_data_source_block 160525_txj_sibj
_cod_original_cell_volume 3663.2(4)
_cod_database_code 1544775
_chemical_oxdiff_formula 'c10 h10 n2 o8 Si1'
_reflns_odcompleteness_completeness 99.50
_reflns_odcompleteness_iscentric 1
_reflns_odcompleteness_theta 26.32
_olex2_refinement_description
;
1. Fixed Uiso
 At 1.2 times of:
  All C(H) groups
 At 1.5 times of:
  All C(H,H,H) groups
2.a Aromatic/amide H refined with riding coordinates:
 C1(H1), C2(H2), C3(H3), C4(H4), C5(H5), C9(H9), C10(H10), C11(H11), C12(H12),
 C13(H13), C14(H14), C17(H17), C18(H18), C20(H20), C21(H21), C23(H23), C24(H24),
  C26(H26), C27(H27), C29(H29), C32(H32), C33(H33), C34(H34), C35(H35),
 C36(H36), C38(H38), C39(H39), C40(H40), C41(H41), C42(H42)
2.b Idealised Me refined as rotating group:
 C43(H43A,H43B,H43C), C44(H44A,H44B,H44C)
;

loop_
_space_group_symop_id
_space_group_symop_operation_xyz
1 'x, y, z'
2 '-x, y+1/2, -z+1/2'
3 '-x, -y, -z'
4 'x, -y-1/2, z-1/2'

loop_
_atom_site_label
_atom_site_type_symbol
_atom_site_fract_x
_atom_site_fract_y
_atom_site_fract_z
_atom_site_U_iso_or_equiv
_atom_site_adp_type
_atom_site_occupancy
_atom_site_calc_flag
_atom_site_refinement_flags_posn
Si1 Si 0.38505(3) 0.83933(10) 0.49150(2) 0.02864(18) Uani 1 d .
N1 N 0.36560(9) 1.2667(3) 0.22590(8) 0.0304(4) Uani 1 d .
N2 N 0.38671(9) 1.1510(3) 0.27200(7) 0.0316(4) Uani 1 d .
N3 N 0.04960(10) 0.4654(4) 0.36472(10) 0.0550(6) Uani 1 d .
N4 N 0.00396(10) 0.3311(4) 0.36284(10) 0.0516(6) Uani 1 d .
C1 C 0.39331(11) 1.0209(4) 0.17981(9) 0.0348(5) Uani 1 d .
H1 H 0.3644 0.9157 0.1789 0.042 Uiso 1 calc R
C2 C 0.42976(12) 0.9727(4) 0.15972(9) 0.0381(6) Uani 1 d .
H2 H 0.4259 0.8341 0.1448 0.046 Uiso 1 calc R
C3 C 0.47178(12) 1.1262(4) 0.16140(9) 0.0379(6) Uani 1 d .
H3 H 0.4972 1.0923 0.1480 0.045 Uiso 1 calc R
C4 C 0.47708(11) 1.3279(4) 0.18237(9) 0.0365(5) Uani 1 d .
H4 H 0.5057 1.4334 0.1830 0.044 Uiso 1 calc R
C5 C 0.44055(10) 1.3772(4) 0.20260(9) 0.0310(5) Uani 1 d .
H5 H 0.4441 1.5162 0.2172 0.037 Uiso 1 calc R
C6 C 0.39929(10) 1.2230(3) 0.20125(8) 0.0276(5) Uani 1 d .
C7 C 0.31862(10) 1.4209(4) 0.21439(9) 0.0328(5) Uani 1 d .
C8 C 0.28262(10) 1.5672(4) 0.16625(9) 0.0339(5) Uani 1 d .
C9 C 0.27276(11) 1.5246(4) 0.11695(10) 0.0396(6) Uani 1 d .
H9 H 0.2906 1.3958 0.1132 0.047 Uiso 1 calc R
C10 C 0.23695(12) 1.6686(4) 0.07290(11) 0.0484(7) Uani 1 d .
H10 H 0.2312 1.6386 0.0396 0.058 Uiso 1 calc R
C11 C 0.20984(13) 1.8545(5) 0.07738(12) 0.0542(7) Uani 1 d .
H11 H 0.1851 1.9522 0.0472 0.065 Uiso 1 calc R
C12 C 0.21886(12) 1.8976(4) 0.12591(12) 0.0496(7) Uani 1 d .
H12 H 0.1999 2.0253 0.1289 0.060 Uiso 1 calc R
C13 C 0.25519(12) 1.7578(4) 0.17043(11) 0.0413(6) Uani 1 d .
H13 H 0.2616 1.7909 0.2039 0.050 Uiso 1 calc R
C14 C 0.30990(11) 1.4020(4) 0.25489(10) 0.0354(5) Uani 1 d .
H14 H 0.2805 1.4864 0.2587 0.043 Uiso 1 calc R
C15 C 0.35277(10) 1.2338(4) 0.28951(9) 0.0309(5) Uani 1 d .
C16 C 0.36229(10) 1.1435(3) 0.33877(9) 0.0293(5) Uani 1 d .
C17 C 0.33945(10) 1.2524(3) 0.36473(9) 0.0313(5) Uani 1 d .
H17 H 0.3185 1.3897 0.3513 0.038 Uiso 1 calc R
C18 C 0.34679(10) 1.1637(3) 0.40995(9) 0.0305(5) Uani 1 d .
H18 H 0.3302 1.2416 0.4267 0.037 Uiso 1 calc R
C19 C 0.37775(10) 0.9636(3) 0.43177(9) 0.0277(5) Uani 1 d .
C20 C 0.40084(11) 0.8567(4) 0.40510(9) 0.0326(5) Uani 1 d .
H20 H 0.4223 0.7201 0.4186 0.039 Uiso 1 calc R
C21 C 0.39328(11) 0.9441(4) 0.35993(9) 0.0332(5) Uani 1 d .
H21 H 0.4095 0.8665 0.3429 0.040 Uiso 1 calc R
C22 C 0.30132(11) 0.7074(4) 0.46543(9) 0.0313(5) Uani 1 d .
C23 C 0.23941(13) 0.7657(6) 0.41648(13) 0.0778(11) Uani 1 d .
H23 H 0.2389 0.8736 0.3940 0.093 Uiso 1 calc R
C24 C 0.17817(14) 0.6717(6) 0.39927(14) 0.0865(13) Uani 1 d .
H24 H 0.1366 0.7174 0.3656 0.104 Uiso 1 calc R
C25 C 0.17633(11) 0.5135(4) 0.42998(10) 0.0381(6) Uani 1 d .
C26 C 0.23743(11) 0.4547(4) 0.47880(10) 0.0376(5) Uani 1 d .
H26 H 0.2379 0.3458 0.5010 0.045 Uiso 1 calc R
C27 C 0.29821(11) 0.5513(4) 0.49606(10) 0.0363(5) Uani 1 d .
H27 H 0.3395 0.5086 0.5304 0.044 Uiso 1 calc R
C28 C 0.11123(11) 0.4087(4) 0.41146(10) 0.0431(6) Uani 1 d .
C29 C 0.10425(10) 0.2462(4) 0.43780(10) 0.0405(6) Uani 1 d .
H29 H 0.1398 0.1788 0.4716 0.049 Uiso 1 calc R
C30 C 0.03540(11) 0.1991(4) 0.40571(10) 0.0386(6) Uani 1 d .
C31 C 0.00251(11) 0.0387(4) 0.41743(10) 0.0426(6) Uani 1 d .
C32 C 0.03373(14) -0.1631(5) 0.43909(11) 0.0597(8) Uani 1 d .
H32 H 0.0758 -0.1957 0.4452 0.072 Uiso 1 calc R
C33 C 0.0035(2) -0.3138(5) 0.45151(13) 0.0759(10) Uani 1 d .
H33 H 0.0247 -0.4500 0.4661 0.091 Uiso 1 calc R
C34 C -0.05652(18) -0.2682(5) 0.44301(13) 0.0679(9) Uani 1 d .
H34 H -0.0770 -0.3729 0.4517 0.081 Uiso 1 calc R
C35 C -0.08770(15) -0.0734(5) 0.42214(12) 0.0570(7) Uani 1 d .
H35 H -0.1297 -0.0438 0.4165 0.068 Uiso 1 calc R
C36 C -0.05884(13) 0.0816(4) 0.40908(11) 0.0475(6) Uani 1 d .
H36 H -0.0810 0.2167 0.3945 0.057 Uiso 1 calc R
C37 C -0.06865(12) 0.3328(4) 0.31496(11) 0.0421(6) Uani 1 d .
C38 C -0.09690(13) 0.1535(4) 0.28136(12) 0.0489(7) Uani 1 d .
H38 H -0.0694 0.0299 0.2894 0.059 Uiso 1 calc R
C39 C -0.16537(13) 0.1543(5) 0.23605(12) 0.0550(7) Uani 1 d .
H39 H -0.1850 0.0311 0.2128 0.066 Uiso 1 calc R
C40 C -0.20501(14) 0.3328(5) 0.22457(13) 0.0600(8) Uani 1 d .
H40 H -0.2519 0.3337 0.1931 0.072 Uiso 1 calc R
C41 C -0.17717(16) 0.5103(5) 0.25837(14) 0.0647(8) Uani 1 d .
H41 H -0.2051 0.6326 0.2506 0.078 Uiso 1 calc R
C42 C -0.10853(14) 0.5115(5) 0.30378(12) 0.0553(7) Uani 1 d .
H42 H -0.0891 0.6347 0.3270 0.066 Uiso 1 calc R
C43 C 0.40311(14) 1.0488(4) 0.54204(11) 0.0498(7) Uani 1 d .
H43A H 0.4463 1.1215 0.5558 0.075 Uiso 1 calc GR
H43B H 0.4069 0.9818 0.5731 0.075 Uiso 1 calc GR
H43C H 0.3656 1.1542 0.5240 0.075 Uiso 1 calc GR
C44 C 0.45559(11) 0.6378(4) 0.52656(10) 0.0394(6) Uani 1 d .
H44A H 0.4454 0.5228 0.5004 0.059 Uiso 1 calc GR
H44B H 0.4597 0.5764 0.5582 0.059 Uiso 1 calc GR
H44C H 0.4989 0.7080 0.5395 0.059 Uiso 1 calc GR

loop_
_atom_site_aniso_label
_atom_site_aniso_U_11
_atom_site_aniso_U_22
_atom_site_aniso_U_33
_atom_site_aniso_U_23
_atom_site_aniso_U_13
_atom_site_aniso_U_12
Si1 0.0262(3) 0.0350(3) 0.0247(3) -0.0009(3) 0.0154(3) -0.0041(3)
N1 0.0295(9) 0.0343(10) 0.0313(10) 0.0097(8) 0.0205(8) 0.0054(8)
N2 0.0299(9) 0.0386(10) 0.0296(10) 0.0096(8) 0.0197(8) 0.0052(8)
N3 0.0359(12) 0.0698(15) 0.0546(15) -0.0020(12) 0.0248(11) -0.0127(11)
N4 0.0328(11) 0.0642(14) 0.0607(16) -0.0114(13) 0.0298(11) -0.0163(11)
C1 0.0334(11) 0.0347(12) 0.0345(13) 0.0029(10) 0.0195(11) -0.0047(10)
C2 0.0453(13) 0.0392(13) 0.0296(13) -0.0023(11) 0.0225(11) -0.0025(11)
C3 0.0409(12) 0.0503(14) 0.0296(13) 0.0018(11) 0.0250(11) 0.0011(11)
C4 0.0348(11) 0.0491(14) 0.0283(12) -0.0011(11) 0.0205(10) -0.0126(11)
C5 0.0328(11) 0.0342(12) 0.0236(12) -0.0001(9) 0.0159(10) -0.0037(9)
C6 0.0231(10) 0.0365(12) 0.0209(11) 0.0067(9) 0.0121(9) 0.0019(9)
C7 0.0272(11) 0.0358(12) 0.0359(13) 0.0074(10) 0.0193(10) 0.0012(10)
C8 0.0238(10) 0.0387(13) 0.0359(13) 0.0080(10) 0.0164(10) -0.0006(10)
C9 0.0310(12) 0.0463(14) 0.0342(14) 0.0071(11) 0.0160(11) 0.0021(10)
C10 0.0378(13) 0.0621(17) 0.0343(14) 0.0127(13) 0.0160(12) 0.0022(13)
C11 0.0364(13) 0.0606(18) 0.0520(18) 0.0274(14) 0.0195(13) 0.0080(13)
C12 0.0360(13) 0.0468(15) 0.0635(19) 0.0185(14) 0.0287(14) 0.0086(12)
C13 0.0353(12) 0.0444(14) 0.0476(15) 0.0106(12) 0.0268(12) 0.0044(11)
C14 0.0330(11) 0.0398(13) 0.0401(14) 0.0087(11) 0.0255(11) 0.0063(10)
C15 0.0273(10) 0.0361(12) 0.0326(13) 0.0039(10) 0.0199(10) 0.0005(9)
C16 0.0254(10) 0.0317(11) 0.0322(12) 0.0033(10) 0.0181(10) -0.0011(9)
C17 0.0310(11) 0.0297(11) 0.0332(13) 0.0021(10) 0.0194(10) 0.0007(9)
C18 0.0292(10) 0.0338(12) 0.0301(12) -0.0032(10) 0.0188(10) -0.0017(9)
C19 0.0223(10) 0.0316(11) 0.0285(12) -0.0031(9) 0.0150(9) -0.0068(9)
C20 0.0324(11) 0.0333(12) 0.0355(13) 0.0058(10) 0.0223(11) 0.0047(10)
C21 0.0345(11) 0.0371(12) 0.0373(13) 0.0058(11) 0.0267(11) 0.0081(10)
C22 0.0298(11) 0.0396(12) 0.0251(12) -0.0002(10) 0.0170(10) -0.0034(10)
C23 0.0354(14) 0.116(3) 0.057(2) 0.0484(19) 0.0147(14) -0.0104(16)
C24 0.0309(14) 0.133(3) 0.058(2) 0.056(2) 0.0070(14) -0.0088(17)
C25 0.0248(11) 0.0544(15) 0.0330(13) 0.0012(11) 0.0164(10) -0.0032(10)
C26 0.0304(11) 0.0417(13) 0.0384(14) 0.0093(11) 0.0197(11) 0.0000(10)
C27 0.0251(11) 0.0417(13) 0.0332(13) 0.0063(11) 0.0128(10) 0.0013(10)
C28 0.0250(11) 0.0618(16) 0.0369(14) -0.0040(13) 0.0158(11) -0.0050(11)
C29 0.0199(10) 0.0602(16) 0.0354(14) -0.0043(12) 0.0136(10) -0.0034(10)
C30 0.0217(10) 0.0558(15) 0.0331(14) -0.0060(12) 0.0138(10) 0.0000(11)
C31 0.0321(12) 0.0551(15) 0.0319(14) -0.0045(12) 0.0148(11) 0.0030(12)
C32 0.0457(15) 0.071(2) 0.0337(15) -0.0059(14) 0.0091(12) 0.0226(15)
C33 0.091(3) 0.0557(19) 0.0442(19) 0.0118(15) 0.0213(18) 0.0088(18)
C34 0.071(2) 0.069(2) 0.0423(18) 0.0074(15) 0.0230(16) -0.0059(17)
C35 0.0528(16) 0.0659(19) 0.0516(18) 0.0023(15) 0.0313(15) -0.0053(15)
C36 0.0434(14) 0.0495(15) 0.0486(16) 0.0033(13) 0.0272(13) 0.0054(12)
C37 0.0340(12) 0.0465(14) 0.0441(15) 0.0044(12) 0.0227(12) -0.0061(11)
C38 0.0394(13) 0.0452(15) 0.0543(17) 0.0041(13) 0.0243(13) -0.0026(12)
C39 0.0440(14) 0.0572(17) 0.0491(17) -0.0010(14) 0.0204(13) -0.0091(13)
C40 0.0443(15) 0.068(2) 0.0494(18) 0.0105(16) 0.0190(14) 0.0048(15)
C41 0.0647(19) 0.0607(19) 0.062(2) 0.0180(17) 0.0349(17) 0.0190(16)
C42 0.0547(16) 0.0504(16) 0.0513(18) 0.0045(13) 0.0270(15) 0.0005(13)
C43 0.0607(16) 0.0517(15) 0.0393(15) -0.0071(12) 0.0314(14) -0.0064(13)
C44 0.0326(11) 0.0472(14) 0.0360(14) 0.0062(11) 0.0195(11) 0.0004(11)

loop_
_atom_type_symbol
_atom_type_description
_atom_type_scat_dispersion_real
_atom_type_scat_dispersion_imag
_atom_type_scat_source
C C 0.0030 0.0020 'International Tables Vol C Tables 4.2.6.8 and 6.1.1.4'
H H 0.0000 0.0000 'International Tables Vol C Tables 4.2.6.8 and 6.1.1.4'
N N 0.0060 0.0030 'International Tables Vol C Tables 4.2.6.8 and 6.1.1.4'
Si Si 0.0820 0.0700 'International Tables Vol C Tables 4.2.6.8 and 6.1.1.4'

loop_
_geom_angle_atom_site_label_1
_geom_angle_atom_site_label_2
_geom_angle_atom_site_label_3
_geom_angle
C19 Si1 C22 109.22(9)
C43 Si1 C19 110.27(11)
C43 Si1 C22 108.03(11)
C43 Si1 C44 108.98(12)
C44 Si1 C19 110.10(10)
C44 Si1 C22 110.21(10)
N2 N1 C6 116.96(16)
N2 N1 C7 111.65(16)
C7 N1 C6 131.11(18)
C15 N2 N1 105.33(16)
C28 N3 N4 104.5(2)
N3 N4 C37 120.5(2)
C30 N4 N3 111.3(2)
C30 N4 C37 128.0(2)
C2 C1 H1 120.3
C6 C1 H1 120.3
C6 C1 C2 119.4(2)
C1 C2 H2 120.1
C3 C2 C1 119.9(2)
C3 C2 H2 120.1
C2 C3 H3 119.8
C4 C3 C2 120.4(2)
C4 C3 H3 119.8
C3 C4 H4 120.0
C3 C4 C5 119.9(2)
C5 C4 H4 120.0
C4 C5 H5 120.3
C6 C5 C4 119.3(2)
C6 C5 H5 120.3
C1 C6 N1 119.15(18)
C5 C6 N1 119.69(19)
C5 C6 C1 121.01(19)
N1 C7 C8 126.15(19)
N1 C7 C14 105.78(19)
C14 C7 C8 128.0(2)
C9 C8 C7 124.0(2)
C9 C8 C13 118.4(2)
C13 C8 C7 117.5(2)
C8 C9 H9 119.7
C8 C9 C10 120.7(2)
C10 C9 H9 119.7
C9 C10 H10 119.8
C11 C10 C9 120.3(3)
C11 C10 H10 119.8
C10 C11 H11 120.2
C12 C11 C10 119.5(2)
C12 C11 H11 120.2
C11 C12 H12 119.5
C11 C12 C13 121.0(3)
C13 C12 H12 119.5
C8 C13 H13 120.0
C12 C13 C8 120.1(2)
C12 C13 H13 120.0
C7 C14 H14 126.7
C7 C14 C15 106.51(19)
C15 C14 H14 126.7
N2 C15 C14 110.74(19)
N2 C15 C16 120.14(19)
C14 C15 C16 129.11(19)
C17 C16 C15 121.20(19)
C17 C16 C21 117.8(2)
C21 C16 C15 120.95(19)
C16 C17 H17 119.6
C18 C17 C16 120.8(2)
C18 C17 H17 119.6
C17 C18 H18 118.9
C17 C18 C19 122.14(19)
C19 C18 H18 118.9
C18 C19 Si1 122.15(16)
C18 C19 C20 116.1(2)
C20 C19 Si1 121.70(16)
C19 C20 H20 119.1
C21 C20 C19 121.9(2)
C21 C20 H20 119.1
C16 C21 H21 119.4
C20 C21 C16 121.2(2)
C20 C21 H21 119.4
C23 C22 Si1 123.04(18)
C27 C22 Si1 120.90(16)
C27 C22 C23 116.0(2)
C22 C23 H23 119.1
C22 C23 C24 121.9(3)
C24 C23 H23 119.1
C23 C24 H24 119.4
C25 C24 C23 121.2(3)
C25 C24 H24 119.4
C24 C25 C28 121.7(2)
C26 C25 C24 117.5(2)
C26 C25 C28 120.8(2)
C25 C26 H26 119.5
C25 C26 C27 121.0(2)
C27 C26 H26 119.5
C22 C27 C26 122.4(2)
C22 C27 H27 118.8
C26 C27 H27 118.8
N3 C28 C25 123.1(2)
N3 C28 C29 110.7(2)
C29 C28 C25 126.2(2)
C28 C29 H29 127.0
C28 C29 C30 106.1(2)
C30 C29 H29 127.0
N4 C30 C29 107.5(2)
N4 C30 C31 126.0(2)
C29 C30 C31 126.5(2)
C32 C31 C30 120.1(2)
C36 C31 C30 121.4(2)
C36 C31 C32 118.5(3)
C31 C32 H32 119.9
C33 C32 C31 120.2(3)
C33 C32 H32 119.9
C32 C33 H33 119.9
C34 C33 C32 120.2(3)
C34 C33 H33 119.9
C33 C34 H34 119.7
C33 C34 C35 120.7(3)
C35 C34 H34 119.7
C34 C35 H35 119.7
C34 C35 C36 120.7(3)
C36 C35 H35 119.7
C31 C36 H36 120.2
C35 C36 C31 119.7(3)
C35 C36 H36 120.2
C38 C37 N4 119.5(2)
C42 C37 N4 120.2(2)
C42 C37 C38 120.3(2)
C37 C38 H38 120.1
C37 C38 C39 119.7(2)
C39 C38 H38 120.1
C38 C39 H39 120.0
C40 C39 C38 120.1(3)
C40 C39 H39 120.0
C39 C40 H40 119.9
C39 C40 C41 120.2(3)
C41 C40 H40 119.9
C40 C41 H41 119.9
C40 C41 C42 120.2(3)
C42 C41 H41 119.9
C37 C42 C41 119.5(3)
C37 C42 H42 120.3
C41 C42 H42 120.3
Si1 C43 H43A 109.5
Si1 C43 H43B 109.5
Si1 C43 H43C 109.5
H43A C43 H43B 109.5
H43A C43 H43C 109.5
H43B C43 H43C 109.5
Si1 C44 H44A 109.5
Si1 C44 H44B 109.5
Si1 C44 H44C 109.5
H44A C44 H44B 109.5
H44A C44 H44C 109.5
H44B C44 H44C 109.5

loop_
_geom_bond_atom_site_label_1
_geom_bond_atom_site_label_2
_geom_bond_distance
Si1 C19 1.874(2)
Si1 C22 1.878(2)
Si1 C43 1.848(3)
Si1 C44 1.858(2)
N1 N2 1.365(2)
N1 C6 1.432(3)
N1 C7 1.368(3)
N2 C15 1.328(3)
N3 N4 1.366(3)
N3 C28 1.349(3)
N4 C30 1.320(3)
N4 C37 1.464(3)
C1 H1 0.9500
C1 C2 1.381(3)
C1 C6 1.379(3)
C2 H2 0.9500
C2 C3 1.379(3)
C3 H3 0.9500
C3 C4 1.374(3)
C4 H4 0.9500
C4 C5 1.388(3)
C5 H5 0.9500
C5 C6 1.373(3)
C7 C8 1.475(3)
C7 C14 1.372(3)
C8 C9 1.388(3)
C8 C13 1.403(3)
C9 H9 0.9500
C9 C10 1.391(3)
C10 H10 0.9500
C10 C11 1.378(4)
C11 H11 0.9500
C11 C12 1.375(4)
C12 H12 0.9500
C12 C13 1.384(4)
C13 H13 0.9500
C14 H14 0.9500
C14 C15 1.400(3)
C15 C16 1.476(3)
C16 C17 1.385(3)
C16 C21 1.390(3)
C17 H17 0.9500
C17 C18 1.384(3)
C18 H18 0.9500
C18 C19 1.396(3)
C19 C20 1.401(3)
C20 H20 0.9500
C20 C21 1.377(3)
C21 H21 0.9500
C22 C23 1.382(4)
C22 C27 1.375(3)
C23 H23 0.9500
C23 C24 1.382(4)
C24 H24 0.9500
C24 C25 1.372(4)
C25 C26 1.372(3)
C25 C28 1.480(3)
C26 H26 0.9500
C26 C27 1.379(3)
C27 H27 0.9500
C28 C29 1.360(4)
C29 H29 0.9500
C29 C30 1.373(3)
C30 C31 1.452(4)
C31 C32 1.406(4)
C31 C36 1.387(3)
C32 H32 0.9500
C32 C33 1.378(5)
C33 H33 0.9500
C33 C34 1.357(5)
C34 H34 0.9500
C34 C35 1.364(4)
C35 H35 0.9500
C35 C36 1.384(4)
C36 H36 0.9500
C37 C38 1.379(4)
C37 C42 1.377(4)
C38 H38 0.9500
C38 C39 1.382(4)
C39 H39 0.9500
C39 C40 1.371(4)
C40 H40 0.9500
C40 C41 1.372(4)
C41 H41 0.9500
C41 C42 1.385(4)
C42 H42 0.9500
C43 H43A 0.9800
C43 H43B 0.9800
C43 H43C 0.9800
C44 H44A 0.9800
C44 H44B 0.9800
C44 H44C 0.9800

loop_
_geom_torsion_atom_site_label_1
_geom_torsion_atom_site_label_2
_geom_torsion_atom_site_label_3
_geom_torsion_atom_site_label_4
_geom_torsion
Si1 C19 C20 C21 177.57(16)
Si1 C22 C23 C24 -177.5(3)
Si1 C22 C27 C26 178.48(19)
N1 N2 C15 C14 0.0(2)
N1 N2 C15 C16 178.89(18)
N1 C7 C8 C9 23.0(3)
N1 C7 C8 C13 -158.8(2)
N1 C7 C14 C15 -0.1(2)
N2 N1 C6 C1 63.3(3)
N2 N1 C6 C5 -112.4(2)
N2 N1 C7 C8 -176.8(2)
N2 N1 C7 C14 0.1(2)
N2 C15 C16 C17 166.3(2)
N2 C15 C16 C21 -15.0(3)
N3 N4 C30 C29 0.4(3)
N3 N4 C30 C31 178.6(2)
N3 N4 C37 C38 114.0(3)
N3 N4 C37 C42 -66.4(3)
N3 C28 C29 C30 0.5(3)
N4 N3 C28 C25 179.7(2)
N4 N3 C28 C29 -0.3(3)
N4 C30 C31 C32 141.4(3)
N4 C30 C31 C36 -40.4(4)
N4 C37 C38 C39 -179.9(2)
N4 C37 C42 C41 -179.9(3)
C1 C2 C3 C4 -0.8(4)
C2 C1 C6 N1 -175.22(19)
C2 C1 C6 C5 0.4(3)
C2 C3 C4 C5 0.7(4)
C3 C4 C5 C6 -0.1(3)
C4 C5 C6 N1 175.18(19)
C4 C5 C6 C1 -0.4(3)
C6 N1 N2 C15 174.48(18)
C6 N1 C7 C8 9.6(4)
C6 N1 C7 C14 -173.5(2)
C6 C1 C2 C3 0.2(3)
C7 N1 N2 C15 -0.1(2)
C7 N1 C6 C1 -123.4(3)
C7 N1 C6 C5 60.9(3)
C7 C8 C9 C10 178.6(2)
C7 C8 C13 C12 -177.8(2)
C7 C14 C15 N2 0.0(3)
C7 C14 C15 C16 -178.7(2)
C8 C7 C14 C15 176.7(2)
C8 C9 C10 C11 -1.0(4)
C9 C8 C13 C12 0.4(3)
C9 C10 C11 C12 0.5(4)
C10 C11 C12 C13 0.5(4)
C11 C12 C13 C8 -0.9(4)
C13 C8 C9 C10 0.5(3)
C14 C7 C8 C9 -153.2(2)
C14 C7 C8 C13 25.0(3)
C14 C15 C16 C17 -15.1(3)
C14 C15 C16 C21 163.6(2)
C15 C16 C17 C18 178.10(19)
C15 C16 C21 C20 -178.45(19)
C16 C17 C18 C19 0.6(3)
C17 C16 C21 C20 0.3(3)
C17 C18 C19 Si1 -177.91(16)
C17 C18 C19 C20 -0.2(3)
C18 C19 C20 C21 -0.1(3)
C19 Si1 C22 C23 -23.1(3)
C19 Si1 C22 C27 159.92(18)
C19 C20 C21 C16 0.1(3)
C21 C16 C17 C18 -0.6(3)
C22 Si1 C19 C18 80.84(18)
C22 Si1 C19 C20 -96.69(18)
C22 C23 C24 C25 -0.8(6)
C23 C22 C27 C26 1.3(4)
C23 C24 C25 C26 1.0(5)
C23 C24 C25 C28 -178.8(3)
C24 C25 C26 C27 -0.1(4)
C24 C25 C28 N3 -2.4(4)
C24 C25 C28 C29 177.6(3)
C25 C26 C27 C22 -1.1(4)
C25 C28 C29 C30 -179.5(2)
C26 C25 C28 N3 177.9(2)
C26 C25 C28 C29 -2.2(4)
C27 C22 C23 C24 -0.4(5)
C28 N3 N4 C30 -0.1(3)
C28 N3 N4 C37 -175.0(2)
C28 C25 C26 C27 179.7(2)
C28 C29 C30 N4 -0.6(3)
C28 C29 C30 C31 -178.7(2)
C29 C30 C31 C32 -40.9(4)
C29 C30 C31 C36 137.4(3)
C30 N4 C37 C38 -59.9(4)
C30 N4 C37 C42 119.6(3)
C30 C31 C32 C33 178.4(3)
C30 C31 C36 C35 -178.3(2)
C31 C32 C33 C34 -0.1(5)
C32 C31 C36 C35 0.0(4)
C32 C33 C34 C35 0.0(5)
C33 C34 C35 C36 0.1(5)
C34 C35 C36 C31 -0.2(4)
C36 C31 C32 C33 0.1(4)
C37 N4 C30 C29 174.9(2)
C37 N4 C30 C31 -7.0(4)
C37 C38 C39 C40 0.0(4)
C38 C37 C42 C41 -0.3(4)
C38 C39 C40 C41 -0.8(4)
C39 C40 C41 C42 1.1(5)
C40 C41 C42 C37 -0.5(4)
C42 C37 C38 C39 0.6(4)
C43 Si1 C19 C18 -37.7(2)
C43 Si1 C19 C20 144.74(18)
C43 Si1 C22 C23 96.8(3)
C43 Si1 C22 C27 -80.1(2)
C44 Si1 C19 C18 -158.02(17)
C44 Si1 C19 C20 24.4(2)
C44 Si1 C22 C23 -144.2(3)
C44 Si1 C22 C27 38.8(2)

loop_
_platon_squeeze_void_nr
_platon_squeeze_void_average_x
_platon_squeeze_void_average_y
_platon_squeeze_void_average_z
_platon_squeeze_void_volume
_platon_squeeze_void_count_electrons
_platon_squeeze_void_content
1 1.000 -0.036 0.250 135 16 ' '
2 1.000 -0.026 0.750 135 16 ' '
